data_7249649
loop_
_publ_author_name
'Ye, Kaiyue'
'Sukhanov, Andrey'
'Pang, Yu'
'Mambetov, Aidar'
'Li, Minjie'
'Cao, Liyuan'
'Zhao, Jianzhang'
'voronkova, violeta'
'Peng, Qian'
'Wan, Yan'

_publ_section_title
;
 Time-Resolved Transient Optical and Electron Paramagnetic Resonance
 Spectroscopic Studies of Electron Donor-Acceptor Thermally Activated
 Delayed Fluorescence Emitters based on Naphthalene-Phenothiazine Dyads
;
_journal_name_full 'Physical Chemistry Chemical Physics'
_journal_paper_doi 10.1039/D4CP03629H
_journal_year 2024
_chemical_formula_moiety 'C38 H34 N2 O2 S, C3 H7'
_chemical_formula_sum 'C41 H41 N2 O2 S'
_chemical_formula_weight 625.82
_space_group_crystal_system monoclinic
_space_group_IT_number 15
_space_group_name_Hall '-C 2yc'
_space_group_name_H-M_alt 'C 1 2/c 1'
_atom_sites_solution_hydrogens geom
_atom_sites_solution_primary dual
_audit_block_doi 10.5517/ccdc.csd.cc2fqjk8
_audit_creation_date 2023-04-11
_audit_creation_method
;
Olex2 1.3
(compiled 2020.11.12 svn.r5f609507 for OlexSys, GUI svn.r6408)
;
_audit_update_record
;
2023-04-13 deposited with the CCDC.	2024-11-27 downloaded from the CCDC.
;
_cell_angle_alpha 90
_cell_angle_beta 115.649(5)
_cell_angle_gamma 90
_cell_formula_units_Z 8
_cell_length_a 30.268(5)
_cell_length_b 16.968(3)
_cell_length_c 14.422(2)
_cell_measurement_reflns_used 1657
_cell_measurement_temperature 120.0
_cell_measurement_theta_max 23.41
_cell_measurement_theta_min 2.40
_cell_volume 6677.1(19)
_computing_cell_refinement 'SAINT V8.40B (?, 2016)'
_computing_data_reduction 'SAINT V8.40B (?, 2016)'
_computing_molecular_graphics 'Olex2 1.3 (Dolomanov et al., 2009)'
_computing_publication_material 'Olex2 1.3 (Dolomanov et al., 2009)'
_computing_structure_refinement 'SHELXL 2018/3 (Sheldrick, 2015)'
_computing_structure_solution 'SHELXT 2014/5 (Sheldrick, 2014)'
_diffrn_ambient_temperature 120.0
_diffrn_measured_fraction_theta_full 0.997
_diffrn_measured_fraction_theta_max 0.997
_diffrn_measurement_device_type 'CCD area detector'
_diffrn_measurement_method 'phi and omega scans'
_diffrn_radiation_monochromator graphite
_diffrn_radiation_type MoK\a
_diffrn_radiation_wavelength 0.71073
_diffrn_reflns_av_R_equivalents 0.1369
_diffrn_reflns_av_unetI/netI 0.1340
_diffrn_reflns_Laue_measured_fraction_full 0.997
_diffrn_reflns_Laue_measured_fraction_max 0.997
_diffrn_reflns_limit_h_max 34
_diffrn_reflns_limit_h_min -36
_diffrn_reflns_limit_k_max 18
_diffrn_reflns_limit_k_min -20
_diffrn_reflns_limit_l_max 17
_diffrn_reflns_limit_l_min -17
_diffrn_reflns_number 25195
_diffrn_reflns_point_group_measured_fraction_full 0.997
_diffrn_reflns_point_group_measured_fraction_max 0.997
_diffrn_reflns_theta_full 25.041
_diffrn_reflns_theta_max 25.041
_diffrn_reflns_theta_min 2.338
_diffrn_source_current 1.4
_diffrn_source_power 0.07
_diffrn_source_voltage 50.0
_exptl_absorpt_coefficient_mu 0.136
_exptl_absorpt_correction_T_max 0.7452
_exptl_absorpt_correction_T_min 0.6479
_exptl_absorpt_correction_type multi-scan
_exptl_absorpt_process_details
;
SADABS-2016/2 (Bruker,2016/2) was used for absorption correction.
wR2(int) was 0.1147 before and 0.0721 after correction.
The Ratio of minimum to maximum transmission is 0.8694.
The \l/2 correction factor is Not present.
;
_exptl_crystal_colour 'clear light colourless'
_exptl_crystal_colour_lustre clear
_exptl_crystal_colour_modifier light
_exptl_crystal_colour_primary colourless
_exptl_crystal_density_diffrn 1.245
_exptl_crystal_description block
_exptl_crystal_F_000 2664
_exptl_crystal_size_max 0.5
_exptl_crystal_size_mid 0.4
_exptl_crystal_size_min 0.3
_refine_diff_density_max 0.586
_refine_diff_density_min -0.424
_refine_diff_density_rms 0.070
_refine_ls_extinction_coef 0.00093(18)
_refine_ls_extinction_expression Fc^*^=kFc[1+0.001xFc^2^\l^3^/sin(2\q)]^-1/4^
_refine_ls_extinction_method 'SHELXL-2018/3 (Sheldrick 2018)'
_refine_ls_goodness_of_fit_ref 1.015
_refine_ls_hydrogen_treatment constr
_refine_ls_matrix_type full
_refine_ls_number_parameters 419
_refine_ls_number_reflns 5907
_refine_ls_number_restraints 0
_refine_ls_restrained_S_all 1.015
_refine_ls_R_factor_all 0.1818
_refine_ls_R_factor_gt 0.0779
_refine_ls_shift/su_max 0.000
_refine_ls_shift/su_mean 0.000
_refine_ls_structure_factor_coef Fsqd
_refine_ls_weighting_details 'w=1/[\s^2^(Fo^2^)+(0.0835P)^2^+9.7047P] where P=(Fo^2^+2Fc^2^)/3'
_refine_ls_weighting_scheme calc
_refine_ls_wR_factor_gt 0.1671
_refine_ls_wR_factor_ref 0.2200
_reflns_Friedel_coverage 0.000
_reflns_number_gt 2902
_reflns_number_total 5907
_reflns_threshold_expression 'I > 2\s(I)'
_cod_data_source_file d4cp03629h2.cif
_cod_data_source_block o
_cod_database_code 7249649
_shelx_shelxl_version_number 2018/3
_shelx_space_group_comment
;
The symmetry employed for this shelxl refinement is uniquely defined
by the following loop, which should always be used as a source of
symmetry information in preference to the above space-group names.
They are only intended as comments.
;
_shelx_estimated_absorpt_t_max 0.960
_shelx_estimated_absorpt_t_min 0.935
_olex2_refinement_description
;
1. Fixed Uiso
 At 1.2 times of:
  All C(H) groups, All C(H,H) groups
 At 1.5 times of:
  All C(H,H,H) groups
2.a Ternary CH refined with riding coordinates:
 C7(H7)
2.b Secondary CH2 refined with riding coordinates:
 C8(H8A,H8B), C2(H2A,H2B), C4(H4A,H4B), C6(H6A,H6B), C3(H3A,H3B), C41(H41A,
 H41B), C40(H40A,H40B)
2.c Aromatic/amide H refined with riding coordinates:
 C19(H19), C18(H18), C24(H24), C14(H14), C25(H25), C23(H23), C22(H22),
 C13(H13), C29(H29), C34(H34), C27(H27), C37(H37), C12(H12), C28(H28), C30(H30),
  C36(H36), C35(H35)
2.d Idealised Me refined as rotating group:
 C5(H5A,H5B,H5C), C1(H1A,H1B,H1C), C39(H39A,H39B,H39C)
;
_olex2_submission_special_instructions 'No special instructions were received'

loop_
_space_group_symop_operation_xyz
'x, y, z'
'-x, y, -z+1/2'
'x+1/2, y+1/2, z'
'-x+1/2, y+1/2, -z+1/2'
'-x, -y, -z'
'x, -y, z-1/2'
'-x+1/2, -y+1/2, -z'
'x+1/2, -y+1/2, z-1/2'

loop_
_atom_site_label
_atom_site_type_symbol
_atom_site_fract_x
_atom_site_fract_y
_atom_site_fract_z
_atom_site_U_iso_or_equiv
_atom_site_adp_type
_atom_site_occupancy
_atom_site_site_symmetry_order
_atom_site_calc_flag
_atom_site_refinement_flags_posn
_atom_site_refinement_flags_adp
_atom_site_refinement_flags_occupancy
_atom_site_disorder_assembly
_atom_site_disorder_group
S1 S 0.42549(6) 0.73779(7) 0.50744(11) 0.0493(5) Uani 1 1 d . . . . .
O1 O 0.61948(12) 0.16502(19) 0.8110(2) 0.0363(8) Uani 1 1 d . . . . .
O2 O 0.58464(13) -0.09128(19) 0.7180(3) 0.0443(10) Uani 1 1 d . . . . .
N1 N 0.60216(14) 0.0369(2) 0.7643(3) 0.0316(10) Uani 1 1 d . . . . .
N2 N 0.42198(15) 0.5639(2) 0.5489(3) 0.0320(10) Uani 1 1 d . . . . .
C16 C 0.45600(18) 0.0998(2) 0.5681(4) 0.0282(11) Uani 1 1 d . . . . .
C17 C 0.53927(17) 0.1378(2) 0.6853(3) 0.0260(11) Uani 1 1 d . . . . .
C19 C 0.52551(18) 0.2157(3) 0.6722(3) 0.0281(11) Uani 1 1 d . . . . .
H19 H 0.549204 0.254963 0.707558 0.034 Uiso 1 1 calc R U . . .
C11 C 0.51828(19) -0.0020(2) 0.6454(4) 0.0299(12) Uani 1 1 d . . . . .
C15 C 0.50480(18) 0.0787(2) 0.6329(3) 0.0255(11) Uani 1 1 d . . . . .
C20 C 0.47709(18) 0.2387(2) 0.6075(4) 0.0269(11) Uani 1 1 d . . . . .
C9 C 0.58968(19) 0.1164(3) 0.7582(4) 0.0302(12) Uani 1 1 d . . . . .
C26 C 0.43528(18) 0.4820(3) 0.5710(3) 0.0302(12) Uani 1 1 d . . . . .
C33 C 0.39460(18) 0.5864(3) 0.4449(4) 0.0305(12) Uani 1 1 d . . . . .
C18 C 0.44312(18) 0.1801(3) 0.5559(4) 0.0308(12) Uani 1 1 d . . . . .
H18 H 0.410429 0.194694 0.511381 0.037 Uiso 1 1 calc R U . . .
C21 C 0.46259(17) 0.3233(3) 0.5978(3) 0.0283(11) Uani 1 1 d . . . . .
C24 C 0.41593(18) 0.3468(3) 0.5839(4) 0.0326(12) Uani 1 1 d . . . . .
H24 H 0.393163 0.308121 0.583614 0.039 Uiso 1 1 calc R U . . .
C32 C 0.42662(18) 0.6146(3) 0.6318(4) 0.0332(12) Uani 1 1 d . . . . .
C10 C 0.56968(19) -0.0239(3) 0.7102(4) 0.0344(12) Uani 1 1 d . . . . .
C14 C 0.42115(19) 0.0393(3) 0.5191(4) 0.0329(12) Uani 1 1 d . . . . .
H14 H 0.388120 0.052786 0.475606 0.039 Uiso 1 1 calc R U . . .
C38 C 0.39031(18) 0.6661(3) 0.4173(4) 0.0340(12) Uani 1 1 d . . . . .
C25 C 0.40229(18) 0.4249(3) 0.5704(4) 0.0327(12) Uani 1 1 d . . . . .
H25 H 0.370326 0.439746 0.560779 0.039 Uiso 1 1 calc R U . . .
C31 C 0.42698(19) 0.6963(3) 0.6204(4) 0.0361(13) Uani 1 1 d . . . . .
C23 C 0.48227(18) 0.4603(3) 0.5893(3) 0.0318(12) Uani 1 1 d . . . . .
H23 H 0.505304 0.499431 0.592479 0.038 Uiso 1 1 calc R U . . .
C22 C 0.49610(18) 0.3819(3) 0.6031(3) 0.0310(12) Uani 1 1 d . . . . .
H22 H 0.528642 0.367722 0.616260 0.037 Uiso 1 1 calc R U . . .
C13 C 0.43496(19) -0.0387(3) 0.5343(4) 0.0356(12) Uani 1 1 d . . . . .
H13 H 0.411266 -0.078833 0.502516 0.043 Uiso 1 1 calc R U . . .
C29 C 0.43547(19) 0.7153(3) 0.7925(4) 0.0413(13) Uani 1 1 d . . . . .
H29 H 0.438506 0.749543 0.847101 0.050 Uiso 1 1 calc R U . . .
C34 C 0.37263(18) 0.5308(3) 0.3678(4) 0.0356(12) Uani 1 1 d . . . . .
H34 H 0.375584 0.476447 0.385080 0.043 Uiso 1 1 calc R U . . .
C27 C 0.43096(19) 0.5848(3) 0.7251(4) 0.0367(13) Uani 1 1 d . . . . .
H27 H 0.430541 0.529441 0.734311 0.044 Uiso 1 1 calc R U . . .
C8 C 0.65208(18) 0.0143(3) 0.8366(4) 0.0401(13) Uani 1 1 d . . . . .
H8A H 0.650745 -0.035618 0.870925 0.048 Uiso 1 1 calc R U . . .
H8B H 0.665861 0.055375 0.890276 0.048 Uiso 1 1 calc R U . . .
C37 C 0.36244(19) 0.6881(3) 0.3166(4) 0.0430(14) Uani 1 1 d . . . . .
H37 H 0.357818 0.742397 0.299184 0.052 Uiso 1 1 calc R U . . .
C12 C 0.4838(2) -0.0592(3) 0.5964(4) 0.0357(13) Uani 1 1 d . . . . .
H12 H 0.493185 -0.113121 0.604857 0.043 Uiso 1 1 calc R U . . .
C28 C 0.43590(19) 0.6350(3) 0.8049(4) 0.0399(13) Uani 1 1 d . . . . .
H28 H 0.439612 0.613648 0.868723 0.048 Uiso 1 1 calc R U . . .
C30 C 0.4306(2) 0.7455(3) 0.6999(4) 0.0453(14) Uani 1 1 d . . . . .
H30 H 0.429660 0.800961 0.690472 0.054 Uiso 1 1 calc R U . . .
C36 C 0.3412(2) 0.6321(3) 0.2407(4) 0.0472(14) Uani 1 1 d . . . . .
H36 H 0.322948 0.647901 0.171167 0.057 Uiso 1 1 calc R U . . .
C35 C 0.34636(19) 0.5535(3) 0.2659(4) 0.0452(14) Uani 1 1 d . . . . .
H35 H 0.332053 0.514822 0.213735 0.054 Uiso 1 1 calc R U . . .
C7 C 0.6869(2) 0.0031(4) 0.7824(6) 0.073(2) Uani 1 1 d . . . . .
H7 H 0.675787 -0.044646 0.737515 0.088 Uiso 1 1 calc R U . . .
C2 C 0.7930(2) -0.1022(4) 1.0181(5) 0.075(2) Uani 1 1 d . . . . .
H2A H 0.820351 -0.092065 0.999557 0.090 Uiso 1 1 calc R U . . .
H2B H 0.794289 -0.061101 1.068027 0.090 Uiso 1 1 calc R U . . .
C4 C 0.7386(2) -0.0159(4) 0.8734(6) 0.092(3) Uani 1 1 d . . . . .
H4A H 0.763734 -0.010101 0.847117 0.111 Uiso 1 1 calc R U . . .
H4B H 0.745569 0.024498 0.927492 0.111 Uiso 1 1 calc R U . . .
C6 C 0.6877(3) 0.0688(4) 0.7188(5) 0.084(2) Uani 1 1 d . . . . .
H6A H 0.702854 0.114759 0.763635 0.101 Uiso 1 1 calc R U . . .
H6B H 0.653518 0.083139 0.671996 0.101 Uiso 1 1 calc R U . . .
C3 C 0.7447(3) -0.0930(4) 0.9211(5) 0.077(2) Uani 1 1 d . . . . .
H3A H 0.743130 -0.133691 0.870540 0.092 Uiso 1 1 calc R U . . .
H3B H 0.717048 -0.102515 0.939108 0.092 Uiso 1 1 calc R U . . .
C5 C 0.7153(3) 0.0519(5) 0.6554(5) 0.095(3) Uani 1 1 d . . . . .
H5A H 0.717597 0.100171 0.620402 0.142 Uiso 1 1 calc R U . . .
H5B H 0.697994 0.011292 0.604158 0.142 Uiso 1 1 calc R U . . .
H5C H 0.748389 0.033233 0.700500 0.142 Uiso 1 1 calc R U . . .
C1 C 0.8011(3) -0.1806(5) 1.0702(7) 0.127(4) Uani 1 1 d . . . . .
H1A H 0.801571 -0.221749 1.022923 0.191 Uiso 1 1 calc R U . . .
H1B H 0.774473 -0.191268 1.089952 0.191 Uiso 1 1 calc R U . . .
H1C H 0.832440 -0.180283 1.131729 0.191 Uiso 1 1 calc R U . . .
C41 C 0.2441(3) 0.7657(4) 0.0427(5) 0.086(2) Uani 1 1 d . . . . .
H41A H 0.228304 0.817934 0.021879 0.103 Uiso 1 1 calc R U . . .
H41B H 0.275177 0.773346 0.105214 0.103 Uiso 1 1 calc R U . . .
C40 C 0.2095(3) 0.7106(5) 0.0702(6) 0.093(2) Uani 1 1 d . . . . .
H40A H 0.178594 0.701578 0.007845 0.111 Uiso 1 1 calc R U . . .
H40B H 0.225639 0.658948 0.094233 0.111 Uiso 1 1 calc R U . . .
C39 C 0.1978(3) 0.7485(6) 0.1559(7) 0.133(3) Uani 1 1 d . . . . .
H39A H 0.182740 0.800278 0.132955 0.199 Uiso 1 1 calc R U . . .
H39B H 0.228232 0.754455 0.218993 0.199 Uiso 1 1 calc R U . . .
H39C H 0.175153 0.714348 0.169489 0.199 Uiso 1 1 calc R U . . .

loop_
_atom_site_aniso_label
_atom_site_aniso_U_11
_atom_site_aniso_U_22
_atom_site_aniso_U_33
_atom_site_aniso_U_23
_atom_site_aniso_U_13
_atom_site_aniso_U_12
S1 0.0860(12) 0.0224(7) 0.0521(9) 0.0012(6) 0.0417(9) -0.0036(7)
O1 0.040(2) 0.033(2) 0.035(2) 0.0032(16) 0.0152(18) 0.0004(18)
O2 0.055(3) 0.023(2) 0.065(3) 0.0116(17) 0.035(2) 0.0106(17)
N1 0.041(3) 0.025(2) 0.034(2) 0.0113(19) 0.021(2) 0.008(2)
N2 0.052(3) 0.017(2) 0.029(2) 0.0006(17) 0.019(2) 0.0037(19)
C16 0.041(3) 0.021(3) 0.030(3) -0.004(2) 0.023(3) -0.002(2)
C17 0.036(3) 0.022(3) 0.022(3) 0.002(2) 0.014(2) 0.002(2)
C19 0.033(3) 0.024(3) 0.029(3) 0.001(2) 0.015(3) -0.003(2)
C11 0.046(3) 0.017(3) 0.035(3) 0.006(2) 0.027(3) 0.003(2)
C15 0.038(3) 0.018(2) 0.027(3) -0.001(2) 0.021(3) -0.003(2)
C20 0.038(3) 0.017(2) 0.033(3) 0.002(2) 0.022(3) -0.001(2)
C9 0.041(3) 0.021(3) 0.035(3) 0.004(2) 0.023(3) 0.003(3)
C26 0.045(3) 0.020(3) 0.028(3) 0.002(2) 0.018(3) 0.007(2)
C33 0.039(3) 0.026(3) 0.036(3) 0.007(2) 0.025(3) 0.004(2)
C18 0.039(3) 0.029(3) 0.031(3) 0.002(2) 0.021(3) 0.001(2)
C21 0.037(3) 0.021(3) 0.031(3) -0.002(2) 0.018(3) -0.002(2)
C24 0.041(3) 0.021(3) 0.039(3) 0.003(2) 0.020(3) 0.000(2)
C32 0.042(3) 0.023(3) 0.036(3) -0.002(2) 0.018(3) 0.004(2)
C10 0.044(4) 0.027(3) 0.040(3) 0.006(2) 0.026(3) 0.003(3)
C14 0.044(3) 0.023(3) 0.036(3) 0.000(2) 0.021(3) 0.003(2)
C38 0.047(3) 0.025(3) 0.038(3) 0.003(2) 0.026(3) 0.001(2)
C25 0.038(3) 0.024(3) 0.041(3) 0.001(2) 0.021(3) 0.006(2)
C31 0.049(3) 0.024(3) 0.042(3) -0.002(2) 0.026(3) 0.001(2)
C23 0.047(3) 0.024(3) 0.029(3) 0.002(2) 0.022(3) 0.000(2)
C22 0.038(3) 0.025(3) 0.032(3) 0.004(2) 0.017(3) 0.004(2)
C13 0.041(4) 0.030(3) 0.040(3) -0.004(2) 0.022(3) -0.005(3)
C29 0.052(4) 0.033(3) 0.041(3) -0.011(2) 0.023(3) -0.002(3)
C34 0.045(3) 0.029(3) 0.039(3) -0.001(2) 0.024(3) -0.001(2)
C27 0.052(4) 0.021(3) 0.037(3) 0.002(2) 0.018(3) 0.000(2)
C8 0.041(3) 0.037(3) 0.042(3) 0.011(2) 0.018(3) 0.012(3)
C37 0.052(4) 0.038(3) 0.049(4) 0.020(3) 0.030(3) 0.015(3)
C12 0.059(4) 0.018(3) 0.045(3) 0.000(2) 0.036(3) -0.001(3)
C28 0.052(4) 0.033(3) 0.034(3) -0.003(2) 0.018(3) 0.003(3)
C30 0.066(4) 0.026(3) 0.053(4) -0.005(3) 0.035(3) -0.002(3)
C36 0.040(3) 0.065(4) 0.035(3) 0.014(3) 0.016(3) 0.009(3)
C35 0.048(4) 0.048(4) 0.040(3) 0.004(3) 0.020(3) 0.000(3)
C7 0.034(4) 0.078(5) 0.108(6) 0.054(4) 0.031(4) 0.022(3)
C2 0.057(5) 0.096(6) 0.070(5) 0.023(4) 0.026(4) 0.016(4)
C4 0.055(5) 0.112(6) 0.129(7) 0.075(5) 0.058(5) 0.030(4)
C6 0.079(5) 0.118(6) 0.068(5) 0.014(4) 0.042(5) 0.004(5)
C3 0.078(5) 0.073(5) 0.074(5) 0.003(4) 0.029(5) 0.018(4)
C5 0.084(6) 0.147(7) 0.081(5) -0.016(5) 0.061(5) -0.010(5)
C1 0.076(6) 0.122(7) 0.153(9) 0.075(7) 0.020(6) 0.009(5)
C41 0.086(6) 0.061(5) 0.068(5) -0.013(4) -0.008(4) 0.015(4)
C40 0.062(5) 0.086(6) 0.101(7) 0.000(5) 0.007(5) 0.016(4)
C39 0.114(8) 0.181(10) 0.074(6) 0.004(6) 0.014(6) 0.004(7)

loop_
_atom_type_symbol
_atom_type_description
_atom_type_scat_dispersion_real
_atom_type_scat_dispersion_imag
_atom_type_scat_source
C C 0.0033 0.0016 'International Tables Vol C Tables 4.2.6.8 and 6.1.1.4'
H H 0.0000 0.0000 'International Tables Vol C Tables 4.2.6.8 and 6.1.1.4'
N N 0.0061 0.0033 'International Tables Vol C Tables 4.2.6.8 and 6.1.1.4'
O O 0.0106 0.0060 'International Tables Vol C Tables 4.2.6.8 and 6.1.1.4'
S S 0.1246 0.1234 'International Tables Vol C Tables 4.2.6.8 and 6.1.1.4'

loop_
_geom_angle_atom_site_label_1
_geom_angle_atom_site_label_2
_geom_angle_atom_site_label_3
_geom_angle
_geom_angle_site_symmetry_1
_geom_angle_site_symmetry_3
_geom_angle_publ_flag
C31 S1 C38 99.9(2) . . ?
C9 N1 C10 124.8(4) . . ?
C9 N1 C8 117.8(4) . . ?
C10 N1 C8 117.4(4) . . ?
C33 N2 C26 118.2(4) . . ?
C33 N2 C32 121.6(4) . . ?
C32 N2 C26 118.5(4) . . ?
C15 C16 C14 119.0(4) . . ?
C18 C16 C15 118.9(4) . . ?
C18 C16 C14 122.1(5) . . ?
C19 C17 C15 120.1(4) . . ?
C19 C17 C9 119.5(4) . . ?
C15 C17 C9 120.3(4) . . ?
C17 C19 H19 119.2 . . ?
C17 C19 C20 121.6(4) . . ?
C20 C19 H19 119.2 . . ?
C15 C11 C10 119.4(4) . . ?
C12 C11 C15 120.2(5) . . ?
C12 C11 C10 120.3(4) . . ?
C16 C15 C11 119.5(4) . . ?
C17 C15 C16 119.6(4) . . ?
C17 C15 C11 120.9(4) . . ?
C19 C20 C21 120.6(4) . . ?
C18 C20 C19 118.1(4) . . ?
C18 C20 C21 121.2(4) . . ?
O1 C9 N1 120.7(5) . . ?
O1 C9 C17 122.5(4) . . ?
N1 C9 C17 116.8(4) . . ?
C25 C26 N2 122.6(4) . . ?
C23 C26 N2 117.8(4) . . ?
C23 C26 C25 119.6(4) . . ?
C38 C33 N2 120.1(4) . . ?
C34 C33 N2 121.5(4) . . ?
C34 C33 C38 118.4(4) . . ?
C16 C18 H18 119.2 . . ?
C20 C18 C16 121.6(5) . . ?
C20 C18 H18 119.2 . . ?
C24 C21 C20 121.8(4) . . ?
C24 C21 C22 118.0(4) . . ?
C22 C21 C20 120.2(4) . . ?
C21 C24 H24 119.4 . . ?
C25 C24 C21 121.2(4) . . ?
C25 C24 H24 119.4 . . ?
C31 C32 N2 120.1(4) . . ?
C27 C32 N2 121.7(4) . . ?
C27 C32 C31 118.2(4) . . ?
O2 C10 N1 119.7(5) . . ?
O2 C10 C11 123.0(5) . . ?
N1 C10 C11 117.3(4) . . ?
C16 C14 H14 119.8 . . ?
C13 C14 C16 120.5(5) . . ?
C13 C14 H14 119.8 . . ?
C33 C38 S1 120.3(4) . . ?
C37 C38 S1 119.4(4) . . ?
C37 C38 C33 120.0(5) . . ?
C26 C25 H25 120.0 . . ?
C24 C25 C26 120.0(4) . . ?
C24 C25 H25 120.0 . . ?
C32 C31 S1 120.5(3) . . ?
C30 C31 S1 119.2(4) . . ?
C30 C31 C32 120.2(4) . . ?
C26 C23 H23 119.7 . . ?
C26 C23 C22 120.5(4) . . ?
C22 C23 H23 119.7 . . ?
C21 C22 H22 119.7 . . ?
C23 C22 C21 120.6(4) . . ?
C23 C22 H22 119.7 . . ?
C14 C13 H13 119.9 . . ?
C14 C13 C12 120.2(5) . . ?
C12 C13 H13 119.9 . . ?
C28 C29 H29 120.5 . . ?
C28 C29 C30 119.0(5) . . ?
C30 C29 H29 120.5 . . ?
C33 C34 H34 119.5 . . ?
C33 C34 C35 121.0(5) . . ?
C35 C34 H34 119.5 . . ?
C32 C27 H27 119.6 . . ?
C28 C27 C32 120.8(4) . . ?
C28 C27 H27 119.6 . . ?
N1 C8 H8A 109.1 . . ?
N1 C8 H8B 109.1 . . ?
N1 C8 C7 112.5(4) . . ?
H8A C8 H8B 107.8 . . ?
C7 C8 H8A 109.1 . . ?
C7 C8 H8B 109.1 . . ?
C38 C37 H37 119.6 . . ?
C38 C37 C36 120.9(5) . . ?
C36 C37 H37 119.6 . . ?
C11 C12 C13 120.6(4) . . ?
C11 C12 H12 119.7 . . ?
C13 C12 H12 119.7 . . ?
C29 C28 C27 120.7(5) . . ?
C29 C28 H28 119.7 . . ?
C27 C28 H28 119.7 . . ?
C31 C30 H30 119.5 . . ?
C29 C30 C31 121.1(5) . . ?
C29 C30 H30 119.5 . . ?
C37 C36 H36 120.1 . . ?
C35 C36 C37 119.8(5) . . ?
C35 C36 H36 120.1 . . ?
C34 C35 H35 120.1 . . ?
C36 C35 C34 119.8(5) . . ?
C36 C35 H35 120.1 . . ?
C8 C7 H7 107.9 . . ?
C8 C7 C4 104.3(5) . . ?
C4 C7 H7 107.9 . . ?
C6 C7 C8 114.8(5) . . ?
C6 C7 H7 107.9 . . ?
C6 C7 C4 113.7(5) . . ?
H2A C2 H2B 107.4 . . ?
C3 C2 H2A 108.4 . . ?
C3 C2 H2B 108.4 . . ?
C1 C2 H2A 108.4 . . ?
C1 C2 H2B 108.4 . . ?
C1 C2 C3 115.6(6) . . ?
C7 C4 H4A 108.1 . . ?
C7 C4 H4B 108.1 . . ?
H4A C4 H4B 107.3 . . ?
C3 C4 C7 116.9(6) . . ?
C3 C4 H4A 108.1 . . ?
C3 C4 H4B 108.1 . . ?
C7 C6 H6A 108.8 . . ?
C7 C6 H6B 108.8 . . ?
C7 C6 C5 113.7(6) . . ?
H6A C6 H6B 107.7 . . ?
C5 C6 H6A 108.8 . . ?
C5 C6 H6B 108.8 . . ?
C2 C3 H3A 108.9 . . ?
C2 C3 H3B 108.9 . . ?
C4 C3 C2 113.5(6) . . ?
C4 C3 H3A 108.9 . . ?
C4 C3 H3B 108.9 . . ?
H3A C3 H3B 107.7 . . ?
C6 C5 H5A 109.5 . . ?
C6 C5 H5B 109.5 . . ?
C6 C5 H5C 109.5 . . ?
H5A C5 H5B 109.5 . . ?
H5A C5 H5C 109.5 . . ?
H5B C5 H5C 109.5 . . ?
C2 C1 H1A 109.5 . . ?
C2 C1 H1B 109.5 . . ?
C2 C1 H1C 109.5 . . ?
H1A C1 H1B 109.5 . . ?
H1A C1 H1C 109.5 . . ?
H1B C1 H1C 109.5 . . ?
C41 C41 H41A 108.7 7_565 . ?
C41 C41 H41B 108.7 7_565 . ?
C41 C41 C40 114.2(7) 7_565 . ?
H41A C41 H41B 107.6 . . ?
C40 C41 H41A 108.7 . . ?
C40 C41 H41B 108.7 . . ?
C41 C40 H40A 109.4 . . ?
C41 C40 H40B 109.4 . . ?
H40A C40 H40B 108.0 . . ?
C39 C40 C41 111.0(6) . . ?
C39 C40 H40A 109.4 . . ?
C39 C40 H40B 109.4 . . ?
C40 C39 H39A 109.5 . . ?
C40 C39 H39B 109.5 . . ?
C40 C39 H39C 109.5 . . ?
H39A C39 H39B 109.5 . . ?
H39A C39 H39C 109.5 . . ?
H39B C39 H39C 109.5 . . ?

loop_
_geom_bond_atom_site_label_1
_geom_bond_atom_site_label_2
_geom_bond_distance
_geom_bond_site_symmetry_2
_geom_bond_publ_flag
S1 C38 1.762(5) . ?
S1 C31 1.758(5) . ?
O1 C9 1.216(5) . ?
O2 C10 1.217(5) . ?
N1 C9 1.393(6) . ?
N1 C10 1.406(6) . ?
N1 C8 1.468(6) . ?
N2 C26 1.444(5) . ?
N2 C33 1.416(6) . ?
N2 C32 1.430(5) . ?
C16 C15 1.410(6) . ?
C16 C18 1.407(6) . ?
C16 C14 1.422(6) . ?
C17 C19 1.374(6) . ?
C17 C15 1.409(6) . ?
C17 C9 1.475(7) . ?
C19 H19 0.9500 . ?
C19 C20 1.410(6) . ?
C11 C15 1.417(6) . ?
C11 C10 1.474(7) . ?
C11 C12 1.376(6) . ?
C20 C18 1.392(6) . ?
C20 C21 1.490(6) . ?
C26 C25 1.389(6) . ?
C26 C23 1.380(6) . ?
C33 C38 1.401(6) . ?
C33 C34 1.388(6) . ?
C18 H18 0.9500 . ?
C21 C24 1.395(6) . ?
C21 C22 1.399(6) . ?
C24 H24 0.9500 . ?
C24 C25 1.377(6) . ?
C32 C31 1.397(6) . ?
C32 C27 1.389(6) . ?
C14 H14 0.9500 . ?
C14 C13 1.377(6) . ?
C38 C37 1.378(7) . ?
C25 H25 0.9500 . ?
C31 C30 1.383(6) . ?
C23 H23 0.9500 . ?
C23 C22 1.382(6) . ?
C22 H22 0.9500 . ?
C13 H13 0.9500 . ?
C13 C12 1.401(7) . ?
C29 H29 0.9500 . ?
C29 C28 1.373(6) . ?
C29 C30 1.377(7) . ?
C34 H34 0.9500 . ?
C34 C35 1.390(7) . ?
C27 H27 0.9500 . ?
C27 C28 1.387(6) . ?
C8 H8A 0.9900 . ?
C8 H8B 0.9900 . ?
C8 C7 1.574(7) . ?
C37 H37 0.9500 . ?
C37 C36 1.380(7) . ?
C12 H12 0.9500 . ?
C28 H28 0.9500 . ?
C30 H30 0.9500 . ?
C36 H36 0.9500 . ?
C36 C35 1.372(7) . ?
C35 H35 0.9500 . ?
C7 H7 1.0000 . ?
C7 C4 1.580(9) . ?
C7 C6 1.449(8) . ?
C2 H2A 0.9900 . ?
C2 H2B 0.9900 . ?
C2 C3 1.533(9) . ?
C2 C1 1.496(9) . ?
C4 H4A 0.9900 . ?
C4 H4B 0.9900 . ?
C4 C3 1.453(8) . ?
C6 H6A 0.9900 . ?
C6 H6B 0.9900 . ?
C6 C5 1.511(8) . ?
C3 H3A 0.9900 . ?
C3 H3B 0.9900 . ?
C5 H5A 0.9800 . ?
C5 H5B 0.9800 . ?
C5 H5C 0.9800 . ?
C1 H1A 0.9800 . ?
C1 H1B 0.9800 . ?
C1 H1C 0.9800 . ?
C41 C41 1.519(13) 7_565 ?
C41 H41A 0.9900 . ?
C41 H41B 0.9900 . ?
C41 C40 1.577(10) . ?
C40 H40A 0.9900 . ?
C40 H40B 0.9900 . ?
C40 C39 1.563(10) . ?
C39 H39A 0.9800 . ?
C39 H39B 0.9800 . ?
C39 H39C 0.9800 . ?

loop_
_geom_torsion_atom_site_label_1
_geom_torsion_atom_site_label_2
_geom_torsion_atom_site_label_3
_geom_torsion_atom_site_label_4
_geom_torsion
_geom_torsion_site_symmetry_1
_geom_torsion_site_symmetry_2
_geom_torsion_site_symmetry_3
_geom_torsion_site_symmetry_4
_geom_torsion_publ_flag
S1 C38 C37 C36 168.9(4) . . . . ?
S1 C31 C30 C29 -175.2(4) . . . . ?
N1 C8 C7 C4 176.8(5) . . . . ?
N1 C8 C7 C6 51.8(8) . . . . ?
N2 C26 C25 C24 174.7(4) . . . . ?
N2 C26 C23 C22 -175.0(4) . . . . ?
N2 C33 C38 S1 8.8(6) . . . . ?
N2 C33 C38 C37 -178.1(4) . . . . ?
N2 C33 C34 C35 -179.2(4) . . . . ?
N2 C32 C31 S1 -3.9(7) . . . . ?
N2 C32 C31 C30 178.8(5) . . . . ?
N2 C32 C27 C28 179.4(5) . . . . ?
C16 C14 C13 C12 -1.4(6) . . . . ?
C17 C19 C20 C18 -0.4(6) . . . . ?
C17 C19 C20 C21 177.5(4) . . . . ?
C19 C17 C15 C16 -0.9(6) . . . . ?
C19 C17 C15 C11 180.0(4) . . . . ?
C19 C17 C9 O1 3.0(6) . . . . ?
C19 C17 C9 N1 -176.8(4) . . . . ?
C19 C20 C18 C16 0.7(6) . . . . ?
C19 C20 C21 C24 -145.6(4) . . . . ?
C19 C20 C21 C22 34.1(6) . . . . ?
C15 C16 C18 C20 -1.1(6) . . . . ?
C15 C16 C14 C13 -0.4(6) . . . . ?
C15 C17 C19 C20 0.5(6) . . . . ?
C15 C17 C9 O1 -174.1(4) . . . . ?
C15 C17 C9 N1 6.0(6) . . . . ?
C15 C11 C10 O2 -174.1(4) . . . . ?
C15 C11 C10 N1 5.6(6) . . . . ?
C15 C11 C12 C13 -0.4(6) . . . . ?
C20 C21 C24 C25 -177.0(4) . . . . ?
C20 C21 C22 C23 176.9(4) . . . . ?
C9 N1 C10 O2 177.4(4) . . . . ?
C9 N1 C10 C11 -2.3(6) . . . . ?
C9 N1 C8 C7 -99.1(5) . . . . ?
C9 C17 C19 C20 -176.6(4) . . . . ?
C9 C17 C15 C16 176.3(4) . . . . ?
C9 C17 C15 C11 -2.9(6) . . . . ?
C26 N2 C33 C38 -165.6(4) . . . . ?
C26 N2 C33 C34 12.6(6) . . . . ?
C26 N2 C32 C31 162.9(4) . . . . ?
C26 N2 C32 C27 -17.0(7) . . . . ?
C26 C23 C22 C21 0.6(7) . . . . ?
C33 N2 C26 C25 -77.3(5) . . . . ?
C33 N2 C26 C23 100.1(5) . . . . ?
C33 N2 C32 C31 -32.1(7) . . . . ?
C33 N2 C32 C27 148.1(5) . . . . ?
C33 C38 C37 C36 -4.3(7) . . . . ?
C33 C34 C35 C36 -1.2(7) . . . . ?
C18 C16 C15 C17 1.1(6) . . . . ?
C18 C16 C15 C11 -179.7(4) . . . . ?
C18 C16 C14 C13 -178.8(4) . . . . ?
C18 C20 C21 C24 32.3(6) . . . . ?
C18 C20 C21 C22 -148.0(4) . . . . ?
C21 C20 C18 C16 -177.2(4) . . . . ?
C21 C24 C25 C26 -0.2(7) . . . . ?
C24 C21 C22 C23 -3.4(6) . . . . ?
C32 N2 C26 C25 88.3(6) . . . . ?
C32 N2 C26 C23 -94.3(5) . . . . ?
C32 N2 C33 C38 29.3(6) . . . . ?
C32 N2 C33 C34 -152.5(4) . . . . ?
C32 C31 C30 C29 2.1(8) . . . . ?
C32 C27 C28 C29 1.5(8) . . . . ?
C10 N1 C9 O1 176.8(4) . . . . ?
C10 N1 C9 C17 -3.4(6) . . . . ?
C10 N1 C8 C7 84.3(5) . . . . ?
C10 C11 C15 C16 177.8(4) . . . . ?
C10 C11 C15 C17 -3.0(6) . . . . ?
C10 C11 C12 C13 -179.7(4) . . . . ?
C14 C16 C15 C17 -177.4(4) . . . . ?
C14 C16 C15 C11 1.8(6) . . . . ?
C14 C16 C18 C20 177.4(4) . . . . ?
C14 C13 C12 C11 1.9(6) . . . . ?
C38 S1 C31 C32 32.1(5) . . . . ?
C38 S1 C31 C30 -150.6(4) . . . . ?
C38 C33 C34 C35 -0.9(7) . . . . ?
C38 C37 C36 C35 2.1(8) . . . . ?
C25 C26 C23 C22 2.5(7) . . . . ?
C31 S1 C38 C33 -34.6(4) . . . . ?
C31 S1 C38 C37 152.1(4) . . . . ?
C31 C32 C27 C28 -0.5(8) . . . . ?
C23 C26 C25 C24 -2.7(7) . . . . ?
C22 C21 C24 C25 3.2(7) . . . . ?
C34 C33 C38 S1 -169.5(3) . . . . ?
C34 C33 C38 C37 3.7(7) . . . . ?
C27 C32 C31 S1 176.0(4) . . . . ?
C27 C32 C31 C30 -1.3(8) . . . . ?
C8 N1 C9 O1 0.4(6) . . . . ?
C8 N1 C9 C17 -179.8(3) . . . . ?
C8 N1 C10 O2 -6.2(6) . . . . ?
C8 N1 C10 C11 174.1(4) . . . . ?
C8 C7 C4 C3 72.1(8) . . . . ?
C8 C7 C6 C5 -171.4(6) . . . . ?
C37 C36 C35 C34 0.7(8) . . . . ?
C12 C11 C15 C16 -1.4(6) . . . . ?
C12 C11 C15 C17 177.7(4) . . . . ?
C12 C11 C10 O2 5.1(7) . . . . ?
C12 C11 C10 N1 -175.2(4) . . . . ?
C28 C29 C30 C31 -1.1(8) . . . . ?
C30 C29 C28 C27 -0.7(8) . . . . ?
C7 C4 C3 C2 -171.6(6) . . . . ?
C4 C7 C6 C5 68.6(9) . . . . ?
C6 C7 C4 C3 -162.1(6) . . . . ?
C1 C2 C3 C4 -179.9(7) . . . . ?
C41 C41 C40 C39 -178.1(8) 7_565 . . . ?
